data_2003606
loop_
_publ_author_name
'Stammler, H.-G.'
'Jutzi, P.'
'Neumann, B.'
'Brusdeilins, N.'

_publ_section_title
;
 1,2-Diiod-1,2-bis(pentamethylcyclopentadienyl)diphosphan
;
_journal_issue 6
_journal_name_full 'Acta Crystallographica Section C'
_journal_page_first 1139
_journal_page_last 1141
_journal_paper_doi 10.1107/S0108270194013272
_journal_volume 51
_journal_year 1995
_chemical_formula_sum 'C20 H30 I2 P2'
_chemical_formula_weight 586.18
_chemical_name_systematic
;
 ?
;
_space_group_IT_number 14
_symmetry_cell_setting monoclinic
_symmetry_space_group_name_Hall '-P 2yn'
_symmetry_space_group_name_H-M 'P 1 21/n 1'
_audit_creation_method SHELXL
_cell_angle_alpha 90.00
_cell_angle_beta 91.58(2)
_cell_angle_gamma 90.00
_cell_formula_units_Z 4
_cell_length_a 8.336(2)
_cell_length_b 18.259(5)
_cell_length_c 15.183(4)
_cell_measurement_temperature 173(2)
_cell_volume 2310.1(10)
_diffrn_ambient_temperature 293(2)
_diffrn_measurement_device 'Siemens P2~1~ diffractometer '
_diffrn_measurement_method omega-scan
_diffrn_radiation_monochromator graphite
_diffrn_radiation_source 'fine-focus sealed tube'
_diffrn_radiation_type MoK\a
_diffrn_radiation_wavelength 0.71073
_diffrn_reflns_av_R_equivalents 0.0466
_diffrn_reflns_av_sigmaI/netI 0.0787
_diffrn_reflns_limit_h_max 11
_diffrn_reflns_limit_h_min -11
_diffrn_reflns_limit_k_max 25
_diffrn_reflns_limit_k_min 0
_diffrn_reflns_limit_l_max 21
_diffrn_reflns_limit_l_min 0
_diffrn_reflns_number 4828
_diffrn_reflns_theta_max 30.0
_diffrn_reflns_theta_min 1.74
_diffrn_standards_interval_count 100
_diffrn_standards_number 3
_exptl_absorpt_coefficient_mu 2.862
_exptl_absorpt_correction_type none
_exptl_crystal_colour rot
_exptl_crystal_density_diffrn 1.685
_exptl_crystal_description prism
_exptl_crystal_F_000 1144
_exptl_crystal_size_max .4
_exptl_crystal_size_mid .25
_exptl_crystal_size_min .15
_refine_diff_density_max 2.464
_refine_diff_density_min -2.157
_refine_ls_extinction_coef 0.0011(2)
_refine_ls_extinction_method 'SHELXL93 (Sheldrick, 1993)'
_refine_ls_goodness_of_fit_all 1.532
_refine_ls_goodness_of_fit_obs 1.554
_refine_ls_matrix_type full
_refine_ls_number_parameters 218
_refine_ls_number_reflns 4524
_refine_ls_number_restraints 0
_refine_ls_restrained_S_all 1.625
_refine_ls_restrained_S_obs 1.554
_refine_ls_R_factor_all 0.1039
_refine_ls_R_factor_obs 0.0703
_refine_ls_shift/esd_max 0.000
_refine_ls_shift/esd_mean 0.000
_refine_ls_structure_factor_coef Fsqd
_refine_ls_weighting_scheme calc
_refine_ls_wR_factor_all 0.1830
_refine_ls_wR_factor_obs 0.1456
_reflns_number_observed 3181
_reflns_number_total 4530
_reflns_observed_criterion >2sigma(I)
_cod_data_source_file sh1103.cif
_cod_data_source_block a
_cod_depositor_comments
;
The following automatic conversions were performed:

'_symmetry_cell_setting' value 'Monoclinic' changed to 'monoclinic'
according to /home/saulius/struct/CIF-dictionaries/cif_core.dic
dictionary named 'cif_core.dic' version 2.4.1 from 2010-06-29.

Automatic conversion script
Id: cif_fix_values 1715 2011-07-08 13:25:40Z adriana 
;
_cod_original_sg_symbol_H-M 'P 21/n'
_cod_database_code 2003606

loop_
_symmetry_equiv_pos_as_xyz
'x, y, z'
'-x+1/2, y+1/2, -z+1/2'
'-x, -y, -z'
'x-1/2, -y-1/2, z-1/2'

loop_
_atom_site_aniso_label
_atom_site_aniso_U_11
_atom_site_aniso_U_12
_atom_site_aniso_U_13
_atom_site_aniso_U_22
_atom_site_aniso_U_23
_atom_site_aniso_U_33
I(1) 0.0482(5) -0.0012(4) -0.0027(3) 0.0465(5) 0.0029(3) 0.0230(3)
I(2) 0.0311(4) -0.0022(4) 0.0081(3) 0.0464(5) -0.0083(4) 0.0455(5)
P(1) 0.0262(13) 0.0006(11) -0.0054(10) 0.0304(15) -0.0029(11) 0.0211(12)
P(2) 0.0246(13) -0.0029(11) -0.0039(10) 0.0290(15) -0.0022(11) 0.0255(13)
C(1) 0.032(6) 0.006(5) -0.001(4) 0.036(6) -0.008(4) 0.020(5)
C(2) 0.048(7) -0.004(5) -0.003(5) 0.026(6) -0.003(4) 0.017(5)
C(3) 0.028(6) -0.001(4) -0.010(5) 0.025(6) 0.000(5) 0.031(6)
C(4) 0.044(7) -0.007(5) -0.001(5) 0.028(6) 0.001(5) 0.027(6)
C(5) 0.026(6) -0.006(4) 0.000(4) 0.028(6) -0.009(5) 0.028(6)
C(6) 0.043(7) -0.012(5) -0.014(5) 0.033(6) -0.001(5) 0.032(6)
C(7) 0.042(7) 0.007(5) 0.000(6) 0.034(7) -0.013(5) 0.039(7)
C(8) 0.041(8) -0.006(6) -0.012(7) 0.041(8) 0.007(7) 0.069(10)
C(9) 0.058(8) -0.012(7) -0.005(6) 0.053(8) 0.015(6) 0.034(7)
C(10) 0.041(7) -0.003(6) 0.001(6) 0.049(8) -0.006(6) 0.045(7)
C(11) 0.012(5) 0.013(4) 0.000(4) 0.041(6) -0.010(5) 0.027(5)
C(12) 0.032(6) -0.002(5) -0.005(4) 0.031(6) -0.006(4) 0.024(6)
C(13) 0.026(5) 0.005(4) -0.003(4) 0.027(6) -0.011(4) 0.012(4)
C(14) 0.023(5) -0.006(4) -0.006(4) 0.029(6) 0.006(5) 0.035(6)
C(15) 0.040(7) 0.000(5) 0.004(5) 0.028(6) -0.003(5) 0.026(6)
C(16) 0.036(7) -0.008(5) -0.006(6) 0.029(6) -0.017(6) 0.054(8)
C(17) 0.040(7) 0.014(6) 0.007(5) 0.074(10) 0.008(6) 0.020(6)
C(18) 0.018(5) -0.002(5) 0.008(4) 0.051(7) 0.000(5) 0.034(6)
C(19) 0.042(7) 0.011(5) -0.013(5) 0.037(7) -0.001(5) 0.039(7)
C(20) 0.043(7) -0.007(6) 0.006(6) 0.050(8) 0.014(6) 0.038(7)

loop_
_atom_site_label
_atom_site_occupancy
_atom_site_fract_x
_atom_site_fract_y
_atom_site_fract_z
_atom_site_U_iso_or_equiv
_atom_site_thermal_displace_type
_atom_site_calc_flag
_atom_site_refinement_flags
_atom_site_type_symbol
I(1) 1 0.59151(10) 0.24400(4) 0.30394(5) 0.0393(2) Uani d . I
I(2) 1 0.17515(9) 0.22628(4) 0.17682(6) 0.0409(2) Uani d . I
P(1) 1 0.6272(3) 0.2551(2) 0.1429(2) 0.0260(6) Uani d . P
P(2) 1 0.3971(3) 0.22873(15) 0.0709(2) 0.0264(6) Uani d . P
C(1) 1 0.6261(13) 0.3576(6) 0.1209(6) 0.030(2) Uani d . C
C(2) 1 0.4659(14) 0.3940(6) 0.1296(7) 0.030(2) Uani d . C
C(3) 1 0.4055(12) 0.4067(6) 0.0473(7) 0.028(2) Uani d . C
C(4) 1 0.5206(14) 0.3852(6) -0.0170(7) 0.033(3) Uani d . C
C(5) 1 0.6550(12) 0.3571(6) 0.0231(7) 0.027(2) Uani d . C
C(6) 1 0.7627(14) 0.3922(6) 0.1761(7) 0.036(3) Uani d . C
H(6A) 1 0.7633(14) 0.4442(6) 0.1670(7) 0.054 Uiso d R H
H(6B) 1 0.7520(14) 0.3820(6) 0.2377(7) 0.054 Uiso d R H
H(6C) 1 0.8615(14) 0.3717(6) 0.1562(7) 0.054 Uiso d R H
C(7) 1 0.3920(14) 0.4117(6) 0.2151(7) 0.038(3) Uani d . C
H(7A) 1 0.2893(14) 0.4345(6) 0.2054(7) 0.057 Uiso d R H
H(7B) 1 0.3788(14) 0.3670(6) 0.2473(7) 0.057 Uiso d R H
H(7C) 1 0.4613(14) 0.4442(6) 0.2482(7) 0.057 Uiso d R H
C(8) 1 0.2410(14) 0.4393(7) 0.0234(9) 0.051(4) Uani d . C
H(8A) 1 0.1869(14) 0.4496(7) 0.0770(9) 0.076 Uiso d R H
H(8B) 1 0.2531(14) 0.4838(7) -0.0094(9) 0.076 Uiso d R H
H(8C) 1 0.1792(14) 0.4049(7) -0.0111(9) 0.076 Uiso d R H
C(9) 1 0.4923(16) 0.3955(7) -0.1164(8) 0.048(3) Uani d . C
H(9A) 1 0.5830(16) 0.3771(7) -0.1471(8) 0.072 Uiso d R H
H(9B) 1 0.3975(16) 0.3696(7) -0.1356(8) 0.072 Uiso d R H
H(9C) 1 0.4793(16) 0.4467(7) -0.1285(8) 0.072 Uiso d R H
C(10) 1 0.8076(14) 0.3338(7) -0.0165(8) 0.045(3) Uani d . C
H(10A) 1 0.7988(14) 0.3373(7) -0.0795(8) 0.068 Uiso d R H
H(10B) 1 0.8930(14) 0.3649(7) 0.0049(8) 0.068 Uiso d R H
H(10C) 1 0.8302(14) 0.2840(7) 0.0001(8) 0.068 Uiso d R H
C(11) 1 0.4421(11) 0.1278(6) 0.0490(7) 0.027(2) Uani d . C
C(12) 1 0.5708(13) 0.1380(6) -0.0174(7) 0.029(2) Uani d . C
C(13) 1 0.7129(12) 0.1133(5) 0.0170(6) 0.022(2) Uani d . C
C(14) 1 0.6843(12) 0.0848(6) 0.1056(7) 0.029(2) Uani d . C
C(15) 1 0.5296(14) 0.0903(6) 0.1243(7) 0.031(2) Uani d . C
C(16) 1 0.2907(14) 0.0888(6) 0.0139(8) 0.040(3) Uani d . C
H(16A) 1 0.3134(14) 0.0380(6) 0.0033(8) 0.059 Uiso d R H
H(16B) 1 0.2079(14) 0.0927(6) 0.0564(8) 0.059 Uiso d R H
H(16C) 1 0.2555(14) 0.1116(6) -0.0401(8) 0.059 Uiso d R H
C(17) 1 0.5380(14) 0.1674(7) -0.1089(7) 0.045(3) Uani d . C
H(17A) 1 0.6356(14) 0.1677(7) -0.1410(7) 0.067 Uiso d R H
H(17B) 1 0.4599(14) 0.1372(7) -0.1390(7) 0.067 Uiso d R H
H(17C) 1 0.4976(14) 0.2165(7) -0.1047(7) 0.067 Uiso d R H
C(18) 1 0.8729(12) 0.1143(6) -0.0250(7) 0.034(3) Uani d . C
H(18A) 1 0.8637(12) 0.1348(6) -0.0831(7) 0.051 Uiso d R H
H(18B) 1 0.9459(12) 0.1433(6) 0.0105(7) 0.051 Uiso d R H
H(18C) 1 0.9127(12) 0.0650(6) -0.0285(7) 0.051 Uiso d R H
C(19) 1 0.8192(14) 0.0538(6) 0.1628(8) 0.039(3) Uani d . C
H(19A) 1 0.7805(14) 0.0382(6) 0.2188(8) 0.059 Uiso d R H
H(19B) 1 0.8642(14) 0.0128(6) 0.1327(8) 0.059 Uiso d R H
H(19C) 1 0.9000(14) 0.0907(6) 0.1719(8) 0.059 Uiso d R H
C(20) 1 0.4451(15) 0.0604(7) 0.2042(8) 0.044(3) Uani d . C
H(20A) 1 0.5227(15) 0.0382(7) 0.2438(8) 0.066 Uiso d R H
H(20B) 1 0.3908(15) 0.0991(7) 0.2341(8) 0.066 Uiso d R H
H(20C) 1 0.3684(15) 0.0242(7) 0.1848(8) 0.066 Uiso d R H

loop_
_atom_type_symbol
_atom_type_description
_atom_type_scat_source
_atom_type_scat_dispersion_real
_atom_type_scat_dispersion_imag
C C 'International Tables Vol C Tables 4.2.6.8 and 6.1.1.4' .0033 .0016
H H 'International Tables Vol C Tables 4.2.6.8 and 6.1.1.4' .0000 .0000
P P 'International Tables Vol C Tables 4.2.6.8 and 6.1.1.4' .1023 .0942
I I 'International Tables Vol C Tables 4.2.6.8 and 6.1.1.4' -.4742 1.811

loop_
_geom_angle_atom_site_label_1
_geom_angle_atom_site_label_2
_geom_angle_atom_site_label_3
_geom_angle
_geom_angle_publ_flag
C(1) P(1) P(2) 97.2(3) y
C(1) P(1) I(1) 104.7(3) y
P(2) P(1) I(1) 109.89(13) y
C(11) P(2) P(1) 97.0(3) y
C(11) P(2) I(2) 104.4(3) y
P(1) P(2) I(2) 109.38(13) y
C(2) C(1) C(5) 104.9(8) ?
C(2) C(1) C(6) 114.8(9) ?
C(5) C(1) C(6) 113.8(9) ?
C(2) C(1) P(1) 114.9(8) ?
C(5) C(1) P(1) 99.6(7) ?
C(6) C(1) P(1) 108.0(7) ?
C(3) C(2) C(1) 107.6(9) ?
C(3) C(2) C(7) 128.0(11) ?
C(1) C(2) C(7) 124.4(9) ?
C(2) C(3) C(4) 110.0(10) ?
C(2) C(3) C(8) 126.4(11) ?
C(4) C(3) C(8) 123.6(10) ?
C(5) C(4) C(3) 110.8(10) ?
C(5) C(4) C(9) 126.1(11) ?
C(3) C(4) C(9) 123.1(10) ?
C(4) C(5) C(10) 129.1(10) ?
C(4) C(5) C(1) 106.6(9) ?
C(10) C(5) C(1) 124.2(9) ?
C(15) C(11) C(12) 103.1(8) ?
C(15) C(11) C(16) 115.4(10) ?
C(12) C(11) C(16) 114.9(9) ?
C(15) C(11) P(2) 113.6(7) ?
C(12) C(11) P(2) 98.3(7) ?
C(16) C(11) P(2) 110.2(7) ?
C(13) C(12) C(11) 109.4(9) ?
C(13) C(12) C(17) 127.4(10) ?
C(11) C(12) C(17) 123.2(9) ?
C(12) C(13) C(14) 107.9(9) ?
C(12) C(13) C(18) 127.7(9) ?
C(14) C(13) C(18) 124.4(9) ?
C(15) C(14) C(13) 110.6(9) ?
C(15) C(14) C(19) 127.9(10) ?
C(13) C(14) C(19) 121.5(9) ?
C(14) C(15) C(11) 108.9(9) ?
C(14) C(15) C(20) 128.0(11) ?
C(11) C(15) C(20) 123.0(10) ?

loop_
_geom_bond_atom_site_label_1
_geom_bond_atom_site_label_2
_geom_bond_distance
_geom_bond_publ_flag
I(1) P(1) 2.480(3) y
I(2) P(2) 2.485(3) y
P(1) C(1) 1.902(11) y
P(1) P(2) 2.234(4) y
P(2) C(11) 1.911(11) y
C(1) C(2) 1.501(15) ?
C(1) C(5) 1.510(14) ?
C(1) C(6) 1.532(14) ?
C(2) C(3) 1.354(14) ?
C(2) C(7) 1.487(14) ?
C(3) C(4) 1.44(2) ?
C(3) C(8) 1.530(15) ?
C(4) C(5) 1.360(15) ?
C(4) C(9) 1.53(2) ?
C(5) C(10) 1.485(15) ?
C(11) C(15) 1.505(15) ?
C(11) C(12) 1.503(14) ?
C(11) C(16) 1.533(14) ?
C(12) C(13) 1.359(14) ?
C(12) C(17) 1.507(14) ?
C(13) C(14) 1.467(14) ?
C(13) C(18) 1.494(13) ?
C(14) C(15) 1.332(14) ?
C(14) C(19) 1.512(14) ?
C(15) C(20) 1.521(15) ?

loop_
_cod_related_entry_id
_cod_related_entry_database
_cod_related_entry_code
1 ChemSpider 21138902
